data_4128548
loop_
_publ_author_name
'Ravn, Anne K.'
'Vilstrup, Maria B. T.'
'Noerby, Peter'
'Nielsen, Dennis U.'
'Daasbjerg, Kim'
'Skrydstrup, Troels'

_publ_section_title
;
 Carbon Isotope Labeling Strategy for \b-Amino Acid Derivatives via
 Carbonylation of Azanickellacycles.
;
_journal_issue 30
_journal_name_full 'Journal of the American Chemical Society'
_journal_page_first 11821
_journal_page_last 11826
_journal_paper_doi 10.1021/jacs.9b05934
_journal_volume 141
_journal_year 2019
_chemical_formula_moiety 'C28 H25 N3 Ni O2 S'
_chemical_formula_sum 'C28 H25 N3 Ni O2 S'
_chemical_formula_weight 526.28
_space_group_crystal_system monoclinic
_space_group_IT_number 14
_space_group_name_Hall '-P 2yn'
_space_group_name_H-M_alt 'P 1 21/n 1'
_atom_sites_solution_hydrogens geom
_audit_creation_date 2019-05-13
_audit_creation_method
;
Olex2 1.2
(compiled 2018.05.29 svn.r3508 for OlexSys, GUI svn.r5506)
;
_cell_angle_alpha 90
_cell_angle_beta 96.327(3)
_cell_angle_gamma 90
_cell_formula_units_Z 4
_cell_length_a 7.2268(11)
_cell_length_b 33.721(5)
_cell_length_c 9.7279(15)
_cell_measurement_reflns_used 9933
_cell_measurement_temperature 296(2)
_cell_measurement_theta_max 20.98
_cell_measurement_theta_min 2.19
_cell_volume 2356.2(6)
_computing_cell_refinement 'SAINT V8.38A (Bruker, 2016)'
_computing_data_reduction 'SAINT V8.38A (Bruker, 2016)'
_computing_molecular_graphics 'Olex2 (Dolomanov et al., 2009)'
_computing_publication_material 'Olex2 (Dolomanov et al., 2009)'
_computing_structure_refinement 'ShelXL (Sheldrick, 2015)'
_computing_structure_solution 'XT (Sheldrick, 2015)'
_diffrn_ambient_temperature 296.15
_diffrn_detector_area_resol_mean 8
_diffrn_measured_fraction_theta_full 0.999
_diffrn_measured_fraction_theta_max 0.994
_diffrn_measurement_device_type 'Bruker APEX-II CCD'
_diffrn_measurement_method '\f and \w scans'
_diffrn_radiation_type AgK\a
_diffrn_radiation_wavelength 0.56086
_diffrn_reflns_av_R_equivalents 0.0667
_diffrn_reflns_av_unetI/netI 0.0281
_diffrn_reflns_Laue_measured_fraction_full 0.999
_diffrn_reflns_Laue_measured_fraction_max 0.994
_diffrn_reflns_limit_h_max 9
_diffrn_reflns_limit_h_min -9
_diffrn_reflns_limit_k_max 45
_diffrn_reflns_limit_k_min -44
_diffrn_reflns_limit_l_max 12
_diffrn_reflns_limit_l_min -12
_diffrn_reflns_number 80624
_diffrn_reflns_point_group_measured_fraction_full 0.999
_diffrn_reflns_point_group_measured_fraction_max 0.994
_diffrn_reflns_theta_full 19.665
_diffrn_reflns_theta_max 22.018
_diffrn_reflns_theta_min 1.906
_exptl_absorpt_coefficient_mu 0.500
_exptl_absorpt_correction_T_max 0.7447
_exptl_absorpt_correction_T_min 0.7069
_exptl_absorpt_correction_type multi-scan
_exptl_absorpt_process_details
'SADABS-2016/2 (Bruker,2016/2) was used for absorption correction. wR2(int) was 0.1292 before and 0.0637 after correction. The Ratio of minimum to maximum transmission is 0.9492. The \l/2 correction factor is Not present.'
_exptl_crystal_colour 'metallic reddish black'
_exptl_crystal_colour_lustre metallic
_exptl_crystal_colour_modifier reddish
_exptl_crystal_colour_primary black
_exptl_crystal_density_diffrn 1.484
_exptl_crystal_description block
_exptl_crystal_F_000 1096
_exptl_crystal_size_max 0.2
_exptl_crystal_size_mid 0.1
_exptl_crystal_size_min 0.1
_refine_diff_density_max 0.537
_refine_diff_density_min -0.450
_refine_diff_density_rms 0.077
_refine_ls_extinction_method none
_refine_ls_goodness_of_fit_ref 1.091
_refine_ls_hydrogen_treatment constr
_refine_ls_matrix_type full
_refine_ls_number_parameters 317
_refine_ls_number_reflns 5856
_refine_ls_number_restraints 0
_refine_ls_restrained_S_all 1.091
_refine_ls_R_factor_all 0.0489
_refine_ls_R_factor_gt 0.0389
_refine_ls_shift/su_max 0.002
_refine_ls_shift/su_mean 0.000
_refine_ls_structure_factor_coef Fsqd
_refine_ls_weighting_details 'w=1/[\s^2^(Fo^2^)+(0.0368P)^2^+2.3986P] where P=(Fo^2^+2Fc^2^)/3'
_refine_ls_weighting_scheme calc
_refine_ls_wR_factor_gt 0.0892
_refine_ls_wR_factor_ref 0.0942
_reflns_Friedel_coverage 0.000
_reflns_number_gt 4811
_reflns_number_total 5856
_reflns_threshold_expression 'I > 2\s(I)'
_cod_data_source_file ja9b05934_si_002.cif
_cod_data_source_block JACS_AnneRavn_1
_cod_database_code 4128548
_shelx_shelxl_version_number 2016/6
_shelx_space_group_comment
;
The symmetry employed for this shelxl refinement is uniquely defined
by the following loop, which should always be used as a source of
symmetry information in preference to the above space-group names.
They are only intended as comments.
;
_shelx_estimated_absorpt_t_max 0.952
_shelx_estimated_absorpt_t_min 0.907
_olex2_refinement_description
;
1. Fixed Uiso
 At 1.2 times of:
  All C(H) groups, All C(H,H) groups
 At 1.5 times of:
  All C(H,H,H) groups
2.a Ternary CH refined with riding coordinates:
 C00Q(H00Q)
2.b Secondary CH2 refined with riding coordinates:
 C00L(H00G,H00H), C00P(H00J,H00L)
2.c Aromatic/amide H refined with riding coordinates:
 C00A(H00A), C00B(H00B), C00C(H00C), C00D(H00D), C00E(H00E), C00F(H00F),
 C00I(H00I), C00K(H00K), C00M(H00M), C00R(H00R), C00S(H00S), C00T(H00T),
 C00U(H00U), C00W(H00W), C00X(H00X), C00Y(H00Y), C00Z(H00Z)
2.d Idealised Me refined as rotating group:
 C00V(H00N,H00O,H00P)
;
_olex2_submission_special_instructions 'No special instructions were received'

loop_
_space_group_symop_operation_xyz
'x, y, z'
'-x+1/2, y+1/2, -z+1/2'
'-x, -y, -z'
'x-1/2, -y-1/2, z-1/2'

loop_
_atom_site_label
_atom_site_type_symbol
_atom_site_fract_x
_atom_site_fract_y
_atom_site_fract_z
_atom_site_U_iso_or_equiv
_atom_site_adp_type
_atom_site_occupancy
_atom_site_site_symmetry_order
_atom_site_calc_flag
_atom_site_refinement_flags_posn
Ni01 Ni 0.73996(3) 0.57502(2) 0.40490(2) 0.01353(8) Uani 1 1 d .
S002 S 0.75220(7) 0.60498(2) 0.10246(5) 0.01511(11) Uani 1 1 d .
O003 O 0.7504(2) 0.56360(4) 0.06155(15) 0.0195(3) Uani 1 1 d .
O004 O 0.9259(2) 0.62583(5) 0.09215(15) 0.0228(3) Uani 1 1 d .
N005 N 0.6596(2) 0.52062(5) 0.34481(16) 0.0141(3) Uani 1 1 d .
N006 N 0.6769(2) 0.60843(5) 0.24910(17) 0.0163(3) Uani 1 1 d .
N007 N 0.8264(2) 0.54953(5) 0.57442(17) 0.0154(3) Uani 1 1 d .
C008 C 0.7118(3) 0.49360(6) 0.4459(2) 0.0151(4) Uani 1 1 d .
C009 C 0.5821(3) 0.62926(6) -0.0141(2) 0.0157(4) Uani 1 1 d .
C00A C 0.3942(3) 0.62305(6) -0.0026(2) 0.0177(4) Uani 1 1 d .
H00A H 0.358314 0.606396 0.065911 0.021 Uiso 1 1 calc R
C00B C 0.6349(3) 0.65395(6) -0.1185(2) 0.0179(4) Uani 1 1 d .
H00B H 0.760376 0.657808 -0.127802 0.021 Uiso 1 1 calc R
C00C C 0.5630(3) 0.50719(6) 0.2293(2) 0.0177(4) Uani 1 1 d .
H00C H 0.522703 0.525276 0.160269 0.021 Uiso 1 1 calc R
C00D C 0.4996(3) 0.67269(6) -0.2083(2) 0.0200(4) Uani 1 1 d .
H00D H 0.535384 0.689306 -0.276944 0.024 Uiso 1 1 calc R
C00E C 0.2599(3) 0.64177(6) -0.0938(2) 0.0184(4) Uani 1 1 d .
H00E H 0.134432 0.637431 -0.085791 0.022 Uiso 1 1 calc R
C00F C 0.9119(3) 0.56513(6) 0.6906(2) 0.0175(4) Uani 1 1 d .
H00F H 0.927372 0.592489 0.695649 0.021 Uiso 1 1 calc R
C00G C 0.6750(3) 0.45266(6) 0.4338(2) 0.0179(4) Uani 1 1 d .
C00H C 0.3108(3) 0.66693(6) -0.1969(2) 0.0189(4) Uani 1 1 d .
C00I C 0.9792(3) 0.54219(6) 0.8054(2) 0.0192(4) Uani 1 1 d .
H00I H 1.037953 0.554338 0.884281 0.023 Uiso 1 1 calc R
C00J C 0.8047(3) 0.50910(6) 0.5706(2) 0.0147(4) Uani 1 1 d .
C00K C 0.5767(3) 0.43959(6) 0.3083(2) 0.0198(4) Uani 1 1 d .
H00K H 0.551055 0.412789 0.293906 0.024 Uiso 1 1 calc R
C00L C 0.7916(3) 0.62821(6) 0.4654(2) 0.0192(4) Uani 1 1 d .
H00G H 0.720174 0.636258 0.539476 0.023 Uiso 1 1 calc R
H00H H 0.923175 0.633026 0.491269 0.023 Uiso 1 1 calc R
C00M C 0.9584(3) 0.50179(7) 0.8012(2) 0.0206(4) Uani 1 1 d .
H00M H 1.004128 0.486296 0.876490 0.025 Uiso 1 1 calc R
C00N C 0.5690(3) 0.70934(6) 0.4126(2) 0.0219(4) Uani 1 1 d .
C00O C 0.8671(3) 0.48407(6) 0.6817(2) 0.0180(4) Uani 1 1 d .
C00P C 0.5464(3) 0.67182(6) 0.3269(2) 0.0246(5) Uani 1 1 d .
H00J H 0.504005 0.679087 0.232175 0.030 Uiso 1 1 calc R
H00L H 0.449522 0.655828 0.360870 0.030 Uiso 1 1 calc R
C00Q C 0.7202(3) 0.64648(6) 0.3267(2) 0.0186(4) Uani 1 1 d .
H00Q H 0.819293 0.661134 0.287768 0.022 Uiso 1 1 calc R
C00R C 0.4115(3) 0.73094(7) 0.4365(2) 0.0260(5) Uani 1 1 d .
H00R H 0.295034 0.722485 0.397210 0.031 Uiso 1 1 calc R
C00S C 0.8320(3) 0.44213(6) 0.6658(2) 0.0209(4) Uani 1 1 d .
H00S H 0.874197 0.424892 0.737072 0.025 Uiso 1 1 calc R
C00T C 0.5195(3) 0.46691(6) 0.2077(2) 0.0200(4) Uani 1 1 d .
H00T H 0.452179 0.458762 0.125538 0.024 Uiso 1 1 calc R
C00U C 0.7418(4) 0.72326(6) 0.4715(2) 0.0271(5) Uani 1 1 d .
H00U H 0.849278 0.709518 0.456394 0.033 Uiso 1 1 calc R
C00V C 0.1633(3) 0.68882(7) -0.2894(2) 0.0263(5) Uani 1 1 d .
H00N H 0.167459 0.716507 -0.266254 0.039 Uiso 1 1 calc GR
H00O H 0.042861 0.678337 -0.276647 0.039 Uiso 1 1 calc GR
H00P H 0.185684 0.685545 -0.384221 0.039 Uiso 1 1 calc GR
C00W C 0.7386(3) 0.42751(6) 0.5483(2) 0.0207(4) Uani 1 1 d .
H00W H 0.714889 0.400428 0.541763 0.025 Uiso 1 1 calc R
C00X C 0.4251(4) 0.76493(7) 0.5179(2) 0.0320(6) Uani 1 1 d .
H00X H 0.318121 0.778828 0.533306 0.038 Uiso 1 1 calc R
C00Y C 0.7557(4) 0.75741(7) 0.5525(3) 0.0326(5) Uani 1 1 d .
H00Y H 0.871910 0.766269 0.590810 0.039 Uiso 1 1 calc R
C00Z C 0.5977(4) 0.77814(7) 0.5762(2) 0.0336(6) Uani 1 1 d .
H00Z H 0.606982 0.800815 0.630942 0.040 Uiso 1 1 calc R

loop_
_atom_site_aniso_label
_atom_site_aniso_U_11
_atom_site_aniso_U_22
_atom_site_aniso_U_33
_atom_site_aniso_U_23
_atom_site_aniso_U_13
_atom_site_aniso_U_12
Ni01 0.01725(13) 0.01227(12) 0.01087(12) 0.00033(9) 0.00070(9) 0.00019(9)
S002 0.0162(2) 0.0166(2) 0.0124(2) 0.00163(17) 0.00087(17) 0.00046(17)
O003 0.0230(7) 0.0198(7) 0.0161(7) -0.0008(6) 0.0033(6) 0.0039(6)
O004 0.0176(7) 0.0308(8) 0.0197(7) 0.0041(6) 0.0012(6) -0.0035(6)
N005 0.0130(8) 0.0161(8) 0.0135(7) 0.0001(6) 0.0025(6) -0.0003(6)
N006 0.0216(9) 0.0143(8) 0.0129(8) -0.0013(6) 0.0014(6) -0.0005(6)
N007 0.0148(8) 0.0166(8) 0.0150(8) 0.0002(6) 0.0030(6) -0.0003(6)
C008 0.0132(9) 0.0157(9) 0.0171(9) 0.0011(7) 0.0054(7) 0.0014(7)
C009 0.0190(9) 0.0148(9) 0.0133(9) -0.0001(7) 0.0015(7) 0.0004(7)
C00A 0.0224(10) 0.0163(9) 0.0148(9) 0.0008(7) 0.0040(8) -0.0004(8)
C00B 0.0192(10) 0.0191(9) 0.0157(9) 0.0017(8) 0.0031(8) -0.0011(7)
C00C 0.0163(9) 0.0209(10) 0.0163(9) -0.0012(8) 0.0039(7) -0.0002(7)
C00D 0.0261(11) 0.0179(9) 0.0162(9) 0.0033(8) 0.0037(8) -0.0015(8)
C00E 0.0186(10) 0.0199(10) 0.0168(9) -0.0009(8) 0.0018(8) -0.0013(8)
C00F 0.0183(10) 0.0189(9) 0.0152(9) -0.0004(7) 0.0019(8) 0.0017(7)
C00G 0.0160(9) 0.0153(9) 0.0237(10) 0.0001(8) 0.0083(8) 0.0006(7)
C00H 0.0224(10) 0.0181(9) 0.0154(9) -0.0016(8) -0.0009(8) 0.0012(8)
C00I 0.0172(9) 0.0281(11) 0.0124(9) -0.0001(8) 0.0012(7) 0.0028(8)
C00J 0.0146(9) 0.0150(9) 0.0152(9) 0.0017(7) 0.0050(7) 0.0023(7)
C00K 0.0176(10) 0.0162(9) 0.0269(11) -0.0058(8) 0.0081(8) -0.0024(7)
C00L 0.0248(11) 0.0159(9) 0.0161(9) -0.0011(7) -0.0014(8) 0.0016(8)
C00M 0.0189(10) 0.0275(11) 0.0160(9) 0.0048(8) 0.0052(8) 0.0064(8)
C00N 0.0330(12) 0.0156(9) 0.0163(10) 0.0024(8) -0.0007(9) 0.0038(8)
C00O 0.0154(9) 0.0217(10) 0.0179(9) 0.0041(8) 0.0067(8) 0.0036(8)
C00P 0.0314(12) 0.0169(10) 0.0236(11) -0.0015(8) -0.0054(9) 0.0033(8)
C00Q 0.0243(10) 0.0150(9) 0.0165(9) -0.0015(7) 0.0015(8) -0.0009(8)
C00R 0.0349(13) 0.0222(11) 0.0206(10) 0.0026(9) 0.0020(9) 0.0037(9)
C00S 0.0216(10) 0.0201(10) 0.0226(10) 0.0086(8) 0.0091(8) 0.0059(8)
C00T 0.0163(9) 0.0230(10) 0.0212(10) -0.0065(8) 0.0043(8) -0.0036(8)
C00U 0.0364(13) 0.0174(10) 0.0264(12) -0.0009(9) -0.0022(10) 0.0029(9)
C00V 0.0286(12) 0.0262(11) 0.0225(11) 0.0040(9) -0.0043(9) 0.0028(9)
C00W 0.0195(10) 0.0153(9) 0.0292(11) 0.0027(8) 0.0106(8) 0.0014(8)
C00X 0.0492(15) 0.0235(11) 0.0252(12) 0.0046(9) 0.0123(11) 0.0119(10)
C00Y 0.0471(15) 0.0178(11) 0.0309(12) -0.0023(9) -0.0039(11) -0.0026(10)
C00Z 0.0611(18) 0.0166(11) 0.0231(11) -0.0018(9) 0.0043(11) 0.0027(11)

loop_
_atom_type_symbol
_atom_type_description
_atom_type_scat_dispersion_real
_atom_type_scat_dispersion_imag
_atom_type_scat_source
C C 0.0015 0.0009 'International Tables Vol C Tables 4.2.6.8 and 6.1.1.4'
H H 0.0000 0.0000 'International Tables Vol C Tables 4.2.6.8 and 6.1.1.4'
N N 0.0030 0.0019 'International Tables Vol C Tables 4.2.6.8 and 6.1.1.4'
Ni Ni 0.3147 0.7232 'International Tables Vol C Tables 4.2.6.8 and 6.1.1.4'
O O 0.0056 0.0036 'International Tables Vol C Tables 4.2.6.8 and 6.1.1.4'
S S 0.0826 0.0763 'International Tables Vol C Tables 4.2.6.8 and 6.1.1.4'

loop_
_geom_angle_atom_site_label_1
_geom_angle_atom_site_label_2
_geom_angle_atom_site_label_3
_geom_angle
N006 Ni01 N005 105.96(7)
N006 Ni01 C00L 73.22(8)
N007 Ni01 N005 84.02(7)
N007 Ni01 N006 169.87(7)
N007 Ni01 C00L 97.03(8)
C00L Ni01 N005 174.24(8)
O003 S002 O004 115.38(9)
O003 S002 N006 108.88(9)
O003 S002 C009 106.46(9)
O004 S002 N006 114.31(9)
O004 S002 C009 105.99(9)
N006 S002 C009 104.94(9)
C008 N005 Ni01 110.82(13)
C00C N005 Ni01 131.90(14)
C00C N005 C008 117.24(17)
S002 N006 Ni01 126.65(10)
C00Q N006 Ni01 94.98(11)
C00Q N006 S002 116.16(13)
C00F N007 Ni01 129.28(14)
C00F N007 C00J 117.09(17)
C00J N007 Ni01 113.52(13)
N005 C008 C00G 124.11(19)
N005 C008 C00J 115.94(17)
C00G C008 C00J 119.93(18)
C00A C009 S002 119.50(15)
C00A C009 C00B 119.69(18)
C00B C009 S002 120.80(16)
C009 C00A C00E 119.94(18)
C00D C00B C009 119.83(19)
N005 C00C C00T 122.81(19)
C00B C00D C00H 120.92(19)
C00A C00E C00H 120.90(19)
N007 C00F C00I 123.03(19)
C008 C00G C00K 116.72(19)
C008 C00G C00W 118.27(19)
C00K C00G C00W 125.01(19)
C00D C00H C00V 121.15(19)
C00E C00H C00D 118.71(19)
C00E C00H C00V 120.1(2)
C00M C00I C00F 119.86(19)
N007 C00J C008 115.53(17)
N007 C00J C00O 123.30(18)
C00O C00J C008 121.16(18)
C00T C00K C00G 119.29(19)
C00Q C00L Ni01 94.08(12)
C00I C00M C00O 119.15(19)
C00R C00N C00P 119.2(2)
C00R C00N C00U 117.8(2)
C00U C00N C00P 123.0(2)
C00J C00O C00S 117.93(19)
C00M C00O C00J 117.56(19)
C00M C00O C00S 124.51(19)
C00N C00P C00Q 115.55(19)
N006 C00Q C00L 97.55(15)
N006 C00Q C00P 110.72(17)
C00P C00Q C00L 115.25(18)
C00X C00R C00N 121.2(2)
C00W C00S C00O 120.85(19)
C00K C00T C00C 119.78(19)
C00Y C00U C00N 121.0(2)
C00S C00W C00G 121.80(19)
C00Z C00X C00R 120.1(2)
C00Z C00Y C00U 120.3(2)
C00Y C00Z C00X 119.5(2)

loop_
_geom_bond_atom_site_label_1
_geom_bond_atom_site_label_2
_geom_bond_distance
Ni01 N005 1.9921(17)
Ni01 N006 1.9032(17)
Ni01 N007 1.9031(17)
Ni01 C00L 1.912(2)
S002 O003 1.4508(15)
S002 O004 1.4515(15)
S002 N006 1.5861(17)
S002 C009 1.778(2)
N005 C008 1.363(2)
N005 C00C 1.335(3)
N006 C00Q 1.504(2)
N007 C00F 1.335(3)
N007 C00J 1.372(2)
C008 C00G 1.408(3)
C008 C00J 1.420(3)
C009 C00A 1.390(3)
C009 C00B 1.399(3)
C00A C00E 1.392(3)
C00B C00D 1.390(3)
C00C C00T 1.405(3)
C00D C00H 1.394(3)
C00E C00H 1.394(3)
C00F C00I 1.401(3)
C00G C00K 1.414(3)
C00G C00W 1.435(3)
C00H C00V 1.510(3)
C00I C00M 1.371(3)
C00J C00O 1.406(3)
C00K C00T 1.374(3)
C00L C00Q 1.521(3)
C00M C00O 1.405(3)
C00N C00P 1.514(3)
C00N C00R 1.392(3)
C00N C00U 1.397(3)
C00O C00S 1.442(3)
C00P C00Q 1.519(3)
C00R C00X 1.391(3)
C00S C00W 1.354(3)
C00U C00Y 1.393(3)
C00X C00Z 1.386(4)
C00Y C00Z 1.380(4)
